data_4022871
loop_
_publ_author_name
'Harry W. Gibson'
'Hong Wang'
'Carla Slebodnick'
'Joseph Merola'
'W. Scott Kassel'
'Arnold L. Rheingold'

_publ_contact_author_address
;Department of Chemistry (0212)
Virginia Tech
Blacksburg, VA 24061
;
_publ_contact_author_email hwgibson@vt.edu
_publ_contact_author_fax 540-231-8517
_publ_contact_author_name 'Gibson, Harry W.'
_publ_contact_author_phone 540-231-5902
_publ_section_title
;
 Isomeric 2,6-Pyridino-Cryptands Based on Dibenzo-24-crown-8
;
_journal_name_full 'Journal of Organic Chemistry'
_journal_page_first 3381
_journal_page_last 3393
_journal_paper_doi 10.1021/jo070030l
_journal_volume 72
_journal_year 2007
_chemical_formula_moiety 'C33 H37 N O12'
_chemical_formula_sum 'C33 H37 N O12'
_chemical_formula_weight 639.64
_chemical_name_common gib65
_chemical_name_systematic
; 
 ? 
;
_space_group_IT_number 2
_symmetry_cell_setting triclinic
_symmetry_space_group_name_Hall '-P 1'
_symmetry_space_group_name_H-M 'P -1'
_atom_sites_solution_hydrogens geom
_atom_sites_solution_primary direct
_atom_sites_solution_secondary difmap
_audit_creation_method SHELXL-97
_cell_angle_alpha 81.8840(10)
_cell_angle_beta 79.6700(10)
_cell_angle_gamma 89.4280(10)
_cell_formula_units_Z 2
_cell_length_a 7.8913(4)
_cell_length_b 14.0530(7)
_cell_length_c 14.1863(7)
_cell_measurement_reflns_used 9709
_cell_measurement_temperature 100(2)
_cell_measurement_theta_max 27.51
_cell_measurement_theta_min 2.62
_cell_volume 1532.02(13)
_computing_cell_refinement 'Bruker SMART'
_computing_data_collection 'Bruker SMART'
_computing_data_reduction 'Bruker SAINT'
_computing_molecular_graphics 'Bruker SHELXTL'
_computing_publication_material 'Bruker SHELXTL'
_computing_structure_refinement 'SHELXL-97 (Sheldrick, 1997)'
_computing_structure_solution 'SHELXS-97 (Sheldrick, 1990)'
_diffrn_ambient_temperature 100(2)
_diffrn_measured_fraction_theta_full 0.943
_diffrn_measured_fraction_theta_max 0.943
_diffrn_measurement_device_type 'CCD area detector'
_diffrn_measurement_method 'phi and omega scans'
_diffrn_radiation_monochromator graphite
_diffrn_radiation_source 'fine-focus sealed tube'
_diffrn_radiation_type MoK\a
_diffrn_radiation_wavelength 0.71073
_diffrn_reflns_av_R_equivalents 0.0170
_diffrn_reflns_av_sigmaI/netI 0.0231
_diffrn_reflns_limit_h_max 10
_diffrn_reflns_limit_h_min -10
_diffrn_reflns_limit_k_max 17
_diffrn_reflns_limit_k_min -18
_diffrn_reflns_limit_l_max 18
_diffrn_reflns_limit_l_min -17
_diffrn_reflns_number 12982
_diffrn_reflns_theta_full 27.51
_diffrn_reflns_theta_max 27.51
_diffrn_reflns_theta_min 1.46
_exptl_absorpt_coefficient_mu 0.106
_exptl_absorpt_correction_T_max 1.000
_exptl_absorpt_correction_T_min 0.825
_exptl_absorpt_correction_type multi-scan
_exptl_absorpt_process_details SADABS
_exptl_crystal_colour colorless
_exptl_crystal_density_diffrn 1.387
_exptl_crystal_density_method 'not measured'
_exptl_crystal_description block
_exptl_crystal_F_000 676
_exptl_crystal_size_max 0.45
_exptl_crystal_size_mid 0.40
_exptl_crystal_size_min 0.25
_refine_diff_density_max 0.308
_refine_diff_density_min -0.258
_refine_diff_density_rms 0.053
_refine_ls_extinction_method none
_refine_ls_goodness_of_fit_ref 1.051
_refine_ls_hydrogen_treatment constr
_refine_ls_matrix_type full
_refine_ls_number_parameters 415
_refine_ls_number_reflns 6645
_refine_ls_number_restraints 0
_refine_ls_restrained_S_all 1.051
_refine_ls_R_factor_all 0.0425
_refine_ls_R_factor_gt 0.0389
_refine_ls_shift/su_max 0.001
_refine_ls_shift/su_mean 0.000
_refine_ls_structure_factor_coef Fsqd
_refine_ls_weighting_details 'calc w=1/[\s^2^(Fo^2^)+(0.0497P)^2^+0.5985P] where P=(Fo^2^+2Fc^2^)/3'
_refine_ls_weighting_scheme calc
_refine_ls_wR_factor_gt 0.0973
_refine_ls_wR_factor_ref 0.0999
_reflns_number_gt 6036
_reflns_number_total 6645
_reflns_threshold_expression >2sigma(I)
_cod_data_source_file jo070030lrom20070106_120049.cif
_cod_data_source_block 5
_cod_depositor_comments
;
The following automatic conversions were performed:
'_symmetry_cell_setting' value 'Triclinic' changed to 'triclinic'
according to '/home/saulius/struct/CIF-dictionaries/cif_core.dic'
dictionary named 'cif_core.dic' version 2.4.1 from
2010-06-29.

'_exptl_absorpt_correction_type' value 'Multi-Scan' changed
to 'multi-scan' according to
'/home/saulius/struct/CIF-dictionaries/cif_core.dic' dictionary named
'cif_core.dic' version 2.4.1 from 2010-06-29.

Automatic conversion script
Id: cif_fix_enum 1527 2010-12-29 10:47:43Z saulius 
;
_cod_database_code 4022871

loop_
_symmetry_equiv_pos_as_xyz
'x, y, z'
'-x, -y, -z'

loop_
_atom_site_label
_atom_site_type_symbol
_atom_site_fract_x
_atom_site_fract_y
_atom_site_fract_z
_atom_site_U_iso_or_equiv
_atom_site_adp_type
_atom_site_occupancy
_atom_site_symmetry_multiplicity
_atom_site_calc_flag
_atom_site_refinement_flags
N1 N 0.31700(13) 0.24644(7) 0.84939(7) 0.0169(2) Uani 1 1 d .
O1 O -0.07407(11) 0.37233(7) 0.86409(6) 0.0239(2) Uani 1 1 d .
O2 O 0.15444(11) 0.37021(6) 0.74319(6) 0.01876(18) Uani 1 1 d .
O3 O 0.66366(12) 0.09614(7) 0.89711(7) 0.0300(2) Uani 1 1 d .
O4 O 0.63881(11) 0.21258(6) 0.77347(6) 0.02026(19) Uani 1 1 d .
O5 O 0.40149(11) 0.45498(6) 0.29375(6) 0.02096(19) Uani 1 1 d .
O6 O 0.71183(11) 0.46881(7) 0.15801(6) 0.02198(19) Uani 1 1 d .
O7 O 0.93838(11) 0.30627(6) 0.17947(6) 0.02198(19) Uani 1 1 d .
O8 O 0.89279(11) 0.22681(6) 0.37482(6) 0.02034(19) Uani 1 1 d .
O9 O 0.79581(12) 0.03808(6) 0.38457(6) 0.02199(19) Uani 1 1 d .
O10 O 0.61401(12) -0.02795(6) 0.24202(7) 0.02335(19) Uani 1 1 d .
O11 O 0.44734(11) 0.15699(6) 0.26678(6) 0.01936(18) Uani 1 1 d .
O12 O 0.31564(11) 0.28686(6) 0.40795(6) 0.01912(18) Uani 1 1 d .
C1 C 0.06322(15) 0.34076(9) 0.83059(8) 0.0178(2) Uani 1 1 d .
C2 C 0.14984(15) 0.25931(8) 0.88328(8) 0.0179(2) Uani 1 1 d .
C3 C 0.05420(17) 0.20144(9) 0.96229(9) 0.0227(3) Uani 1 1 d .
H27 H -0.0642 0.2133 0.9839 0.027 Uiso 1 1 calc R
C4 C 0.13701(18) 0.12599(9) 1.00852(9) 0.0251(3) Uani 1 1 d .
H1 H 0.0761 0.0850 1.0628 0.030 Uiso 1 1 calc R
C5 C 0.30950(17) 0.11114(9) 0.97462(9) 0.0217(3) Uani 1 1 d .
H2 H 0.3690 0.0599 1.0049 0.026 Uiso 1 1 calc R
C6 C 0.39379(16) 0.17333(8) 0.89496(8) 0.0182(2) Uani 1 1 d .
C7 C 0.58004(16) 0.15559(8) 0.85601(9) 0.0191(2) Uani 1 1 d .
C8 C 0.08903(16) 0.45150(9) 0.68579(9) 0.0197(2) Uani 1 1 d .
H24A H 0.1112 0.5120 0.7101 0.024 Uiso 1 1 calc R
H24B H -0.0367 0.4440 0.6896 0.024 Uiso 1 1 calc R
C9 C 0.18093(15) 0.45380(9) 0.58319(8) 0.0173(2) Uani 1 1 d .
C10 C 0.22933(15) 0.54089(8) 0.52608(9) 0.0188(2) Uani 1 1 d .
H21 H 0.2106 0.5988 0.5535 0.023 Uiso 1 1 calc R
C11 C 0.30521(15) 0.54491(9) 0.42884(9) 0.0195(2) Uani 1 1 d .
H22 H 0.3375 0.6052 0.3906 0.023 Uiso 1 1 calc R
C12 C 0.33351(15) 0.46068(9) 0.38812(8) 0.0178(2) Uani 1 1 d .
C13 C 0.28955(15) 0.37163(8) 0.44656(9) 0.0172(2) Uani 1 1 d .
C14 C 0.21401(15) 0.36893(8) 0.54260(8) 0.0175(2) Uani 1 1 d .
H19 H 0.1842 0.3087 0.5816 0.021 Uiso 1 1 calc R
C15 C 0.81667(16) 0.19880(9) 0.72639(9) 0.0212(2) Uani 1 1 d .
H5A H 0.8774 0.1575 0.7718 0.025 Uiso 1 1 calc R
H5B H 0.8779 0.2617 0.7088 0.025 Uiso 1 1 calc R
C16 C 0.81826(15) 0.15257(9) 0.63692(9) 0.0181(2) Uani 1 1 d .
C17 C 0.77286(16) 0.05657(9) 0.64314(9) 0.0206(2) Uani 1 1 d .
H11 H 0.7466 0.0182 0.7048 0.025 Uiso 1 1 calc R
C18 C 0.76535(16) 0.01590(9) 0.56035(9) 0.0210(2) Uani 1 1 d .
H10 H 0.7325 -0.0498 0.5657 0.025 Uiso 1 1 calc R
C19 C 0.80585(15) 0.07103(9) 0.46936(9) 0.0185(2) Uani 1 1 d .
C20 C 0.85885(15) 0.16712(9) 0.46197(9) 0.0178(2) Uani 1 1 d .
C21 C 0.86237(15) 0.20706(8) 0.54565(9) 0.0185(2) Uani 1 1 d .
H7 H 0.8954 0.2726 0.5407 0.022 Uiso 1 1 calc R
C22 C 0.45912(16) 0.54185(9) 0.23070(9) 0.0199(2) Uani 1 1 d .
H33A H 0.5355 0.5795 0.2603 0.024 Uiso 1 1 calc R
H33B H 0.3598 0.5819 0.2175 0.024 Uiso 1 1 calc R
C23 C 0.55560(16) 0.51117(9) 0.13876(9) 0.0211(2) Uani 1 1 d .
H32A H 0.4854 0.4642 0.1159 0.025 Uiso 1 1 calc R
H32B H 0.5802 0.5675 0.0877 0.025 Uiso 1 1 calc R
C24 C 0.80094(16) 0.42299(9) 0.08095(8) 0.0209(2) Uani 1 1 d .
H31A H 0.8219 0.4690 0.0203 0.025 Uiso 1 1 calc R
H31B H 0.7312 0.3683 0.0710 0.025 Uiso 1 1 calc R
C25 C 0.96984(16) 0.38763(9) 0.10689(9) 0.0201(2) Uani 1 1 d .
H30A H 1.0464 0.3701 0.0488 0.024 Uiso 1 1 calc R
H30B H 1.0276 0.4391 0.1310 0.024 Uiso 1 1 calc R
C26 C 1.08059(16) 0.28491(9) 0.22765(9) 0.0217(3) Uani 1 1 d .
H29A H 1.1088 0.3410 0.2574 0.026 Uiso 1 1 calc R
H29B H 1.1829 0.2704 0.1807 0.026 Uiso 1 1 calc R
C27 C 1.03363(16) 0.19956(9) 0.30454(9) 0.0202(2) Uani 1 1 d .
H28A H 0.9988 0.1444 0.2756 0.024 Uiso 1 1 calc R
H28B H 1.1337 0.1805 0.3359 0.024 Uiso 1 1 calc R
C28 C 0.73469(17) -0.05856(9) 0.38991(10) 0.0229(3) Uani 1 1 d .
H12A H 0.6154 -0.0659 0.4268 0.027 Uiso 1 1 calc R
H12B H 0.8086 -0.1041 0.4233 0.027 Uiso 1 1 calc R
C29 C 0.73974(18) -0.07939(10) 0.28793(10) 0.0260(3) Uani 1 1 d .
H13A H 0.8555 -0.0623 0.2493 0.031 Uiso 1 1 calc R
H13B H 0.7207 -0.1492 0.2895 0.031 Uiso 1 1 calc R
C30 C 0.67132(16) 0.06146(9) 0.18513(9) 0.0228(3) Uani 1 1 d .
H14A H 0.7297 0.0509 0.1197 0.027 Uiso 1 1 calc R
H14B H 0.7539 0.0935 0.2158 0.027 Uiso 1 1 calc R
C31 C 0.51525(16) 0.12307(9) 0.17833(9) 0.0214(2) Uani 1 1 d .
H15A H 0.5470 0.1787 0.1272 0.026 Uiso 1 1 calc R
H15B H 0.4251 0.0852 0.1593 0.026 Uiso 1 1 calc R
C32 C 0.53298(16) 0.24375(9) 0.27583(9) 0.0202(2) Uani 1 1 d .
H16A H 0.4939 0.2981 0.2330 0.024 Uiso 1 1 calc R
H16B H 0.6588 0.2376 0.2554 0.024 Uiso 1 1 calc R
C33 C 0.49469(15) 0.26345(9) 0.37854(9) 0.0205(2) Uani 1 1 d .
H17A H 0.5231 0.2062 0.4217 0.025 Uiso 1 1 calc R
H17B H 0.5685 0.3176 0.3856 0.025 Uiso 1 1 calc R

loop_
_atom_site_aniso_label
_atom_site_aniso_U_11
_atom_site_aniso_U_22
_atom_site_aniso_U_33
_atom_site_aniso_U_23
_atom_site_aniso_U_13
_atom_site_aniso_U_12
N1 0.0196(5) 0.0162(5) 0.0157(5) -0.0040(4) -0.0042(4) 0.0008(4)
O1 0.0211(4) 0.0282(5) 0.0215(4) -0.0046(4) -0.0012(3) 0.0057(4)
O2 0.0191(4) 0.0205(4) 0.0164(4) -0.0014(3) -0.0037(3) 0.0043(3)
O3 0.0259(5) 0.0292(5) 0.0319(5) 0.0081(4) -0.0074(4) 0.0053(4)
O4 0.0195(4) 0.0231(4) 0.0172(4) -0.0014(3) -0.0022(3) 0.0043(3)
O5 0.0265(5) 0.0174(4) 0.0169(4) -0.0017(3) 0.0010(3) -0.0008(3)
O6 0.0207(4) 0.0282(5) 0.0178(4) -0.0067(4) -0.0029(3) 0.0050(3)
O7 0.0187(4) 0.0233(4) 0.0220(4) 0.0040(4) -0.0039(3) -0.0026(3)
O8 0.0199(4) 0.0208(4) 0.0186(4) 0.0000(3) -0.0012(3) 0.0022(3)
O9 0.0246(4) 0.0202(4) 0.0220(4) -0.0055(3) -0.0041(3) -0.0035(3)
O10 0.0221(4) 0.0201(4) 0.0296(5) -0.0061(4) -0.0077(4) 0.0022(3)
O11 0.0175(4) 0.0176(4) 0.0227(4) -0.0061(3) -0.0004(3) -0.0019(3)
O12 0.0180(4) 0.0166(4) 0.0231(4) -0.0072(3) -0.0013(3) -0.0001(3)
C1 0.0180(6) 0.0193(6) 0.0173(5) -0.0057(4) -0.0038(4) -0.0009(4)
C2 0.0209(6) 0.0175(5) 0.0164(5) -0.0062(4) -0.0037(4) 0.0001(4)
C3 0.0221(6) 0.0240(6) 0.0207(6) -0.0042(5) 0.0002(5) -0.0006(5)
C4 0.0310(7) 0.0228(6) 0.0187(6) 0.0004(5) 0.0008(5) -0.0031(5)
C5 0.0294(7) 0.0177(6) 0.0183(6) -0.0017(5) -0.0058(5) 0.0015(5)
C6 0.0232(6) 0.0163(5) 0.0164(5) -0.0046(4) -0.0054(5) 0.0009(4)
C7 0.0231(6) 0.0173(6) 0.0181(5) -0.0031(4) -0.0059(5) 0.0015(4)
C8 0.0217(6) 0.0207(6) 0.0176(6) -0.0030(5) -0.0055(5) 0.0062(5)
C9 0.0158(5) 0.0202(6) 0.0170(5) -0.0035(4) -0.0057(4) 0.0028(4)
C10 0.0202(6) 0.0170(6) 0.0212(6) -0.0051(4) -0.0071(5) 0.0033(4)
C11 0.0200(6) 0.0166(6) 0.0218(6) -0.0012(5) -0.0050(5) 0.0011(4)
C12 0.0156(5) 0.0208(6) 0.0170(5) -0.0029(4) -0.0031(4) 0.0016(4)
C13 0.0154(5) 0.0168(5) 0.0210(6) -0.0053(4) -0.0052(4) 0.0014(4)
C14 0.0168(5) 0.0170(5) 0.0187(6) -0.0013(4) -0.0043(4) 0.0002(4)
C15 0.0178(6) 0.0251(6) 0.0207(6) -0.0036(5) -0.0033(5) 0.0011(5)
C16 0.0140(5) 0.0209(6) 0.0196(6) -0.0031(5) -0.0036(4) 0.0034(4)
C17 0.0189(6) 0.0211(6) 0.0201(6) 0.0006(5) -0.0015(5) 0.0005(4)
C18 0.0193(6) 0.0182(6) 0.0247(6) -0.0019(5) -0.0026(5) -0.0012(4)
C19 0.0152(5) 0.0205(6) 0.0204(6) -0.0040(5) -0.0040(4) 0.0024(4)
C20 0.0151(5) 0.0188(6) 0.0193(6) 0.0002(4) -0.0046(4) 0.0022(4)
C21 0.0152(5) 0.0171(5) 0.0236(6) -0.0025(5) -0.0046(4) 0.0020(4)
C22 0.0198(6) 0.0168(6) 0.0211(6) 0.0008(5) -0.0011(5) 0.0010(4)
C23 0.0217(6) 0.0227(6) 0.0181(6) 0.0005(5) -0.0039(5) 0.0013(5)
C24 0.0256(6) 0.0208(6) 0.0150(5) -0.0023(5) -0.0001(5) 0.0011(5)
C25 0.0216(6) 0.0194(6) 0.0170(5) -0.0020(5) 0.0023(5) -0.0006(5)
C26 0.0164(6) 0.0244(6) 0.0235(6) -0.0008(5) -0.0033(5) -0.0018(5)
C27 0.0175(6) 0.0221(6) 0.0211(6) -0.0037(5) -0.0029(5) 0.0018(4)
C28 0.0246(6) 0.0168(6) 0.0289(7) -0.0058(5) -0.0074(5) 0.0015(5)
C29 0.0276(7) 0.0223(6) 0.0317(7) -0.0111(5) -0.0093(5) 0.0078(5)
C30 0.0213(6) 0.0225(6) 0.0249(6) -0.0091(5) -0.0003(5) -0.0001(5)
C31 0.0231(6) 0.0218(6) 0.0203(6) -0.0051(5) -0.0048(5) -0.0015(5)
C32 0.0179(6) 0.0168(6) 0.0252(6) -0.0051(5) 0.0000(5) -0.0015(4)
C33 0.0175(6) 0.0195(6) 0.0259(6) -0.0064(5) -0.0053(5) 0.0024(4)

loop_
_atom_type_symbol
_atom_type_description
_atom_type_scat_dispersion_real
_atom_type_scat_dispersion_imag
_atom_type_scat_source
C C 0.0033 0.0016 'International Tables Vol C Tables 4.2.6.8 and 6.1.1.4'
H H 0.0000 0.0000 'International Tables Vol C Tables 4.2.6.8 and 6.1.1.4'
N N 0.0061 0.0033 'International Tables Vol C Tables 4.2.6.8 and 6.1.1.4'
O O 0.0106 0.0060 'International Tables Vol C Tables 4.2.6.8 and 6.1.1.4'

loop_
_geom_angle_atom_site_label_1
_geom_angle_atom_site_label_2
_geom_angle_atom_site_label_3
_geom_angle
C6 N1 C2 117.05(10)
C1 O2 C8 117.07(9)
C7 O4 C15 117.26(9)
C12 O5 C22 118.55(9)
C23 O6 C24 113.39(9)
C25 O7 C26 112.70(9)
C20 O8 C27 116.05(9)
C19 O9 C28 117.68(10)
C29 O10 C30 115.45(10)
C31 O11 C32 111.40(9)
C13 O12 C33 114.74(9)
O1 C1 O2 125.55(11)
O1 C1 C2 123.16(11)
O2 C1 C2 111.26(10)
N1 C2 C3 123.87(11)
N1 C2 C1 116.82(10)
C3 C2 C1 119.31(11)
C4 C3 C2 117.98(12)
C5 C4 C3 119.18(12)
C4 C5 C6 118.38(12)
N1 C6 C5 123.55(11)
N1 C6 C7 117.91(10)
C5 C6 C7 118.52(11)
O3 C7 O4 125.26(12)
O3 C7 C6 122.37(11)
O4 C7 C6 112.37(10)
O2 C8 C9 107.24(9)
C10 C9 C14 118.87(11)
C10 C9 C8 120.15(11)
C14 C9 C8 120.94(11)
C9 C10 C11 121.04(11)
C12 C11 C10 119.90(11)
O5 C12 C11 125.64(11)
O5 C12 C13 115.00(10)
C11 C12 C13 119.36(11)
O12 C13 C14 119.38(11)
O12 C13 C12 120.60(11)
C14 C13 C12 119.99(11)
C13 C14 C9 120.79(11)
O4 C15 C16 110.09(9)
C17 C16 C21 118.89(11)
C17 C16 C15 121.14(11)
C21 C16 C15 119.96(11)
C16 C17 C18 120.73(11)
C17 C18 C19 120.25(11)
O9 C19 C18 124.21(11)
O9 C19 C20 116.28(11)
C18 C19 C20 119.50(11)
O8 C20 C21 117.90(11)
O8 C20 C19 122.44(11)
C21 C20 C19 119.38(11)
C20 C21 C16 121.17(11)
O5 C22 C23 106.02(10)
O6 C23 C22 108.35(10)
O6 C24 C25 108.27(10)
O7 C25 C24 109.13(10)
O7 C26 C27 108.79(10)
O8 C27 C26 107.69(10)
O9 C28 C29 108.03(11)
O10 C29 C28 112.67(10)
O10 C30 C31 107.67(10)
O11 C31 C30 112.56(10)
O11 C32 C33 110.29(10)
O12 C33 C32 112.02(10)

loop_
_geom_bond_atom_site_label_1
_geom_bond_atom_site_label_2
_geom_bond_distance
N1 C6 1.3346(15)
N1 C2 1.3403(16)
O1 C1 1.2089(15)
O2 C1 1.3296(14)
O2 C8 1.4529(14)
O3 C7 1.2095(15)
O4 C7 1.3325(15)
O4 C15 1.4657(14)
O5 C12 1.3633(14)
O5 C22 1.4332(14)
O6 C23 1.4174(15)
O6 C24 1.4207(14)
O7 C25 1.4179(14)
O7 C26 1.4238(15)
O8 C20 1.3772(14)
O8 C27 1.4414(14)
O9 C19 1.3637(15)
O9 C28 1.4330(15)
O10 C29 1.4197(15)
O10 C30 1.4243(16)
O11 C31 1.4182(15)
O11 C32 1.4323(14)
O12 C13 1.3785(14)
O12 C33 1.4480(14)
C1 C2 1.5041(17)
C2 C3 1.3924(17)
C3 C4 1.3875(19)
C4 C5 1.3840(19)
C5 C6 1.3952(17)
C6 C7 1.5060(17)
C8 C9 1.5014(16)
C9 C10 1.3851(17)
C9 C14 1.3985(16)
C10 C11 1.3954(17)
C11 C12 1.3879(17)
C12 C13 1.4093(17)
C13 C14 1.3812(17)
C15 C16 1.5034(17)
C16 C17 1.3860(17)
C16 C21 1.3956(17)
C17 C18 1.3873(18)
C18 C19 1.3940(17)
C19 C20 1.4018(17)
C20 C21 1.3875(17)
C22 C23 1.5043(17)
C24 C25 1.5066(17)
C26 C27 1.5034(17)
C28 C29 1.5097(18)
C30 C31 1.5078(18)
C32 C33 1.4984(17)

loop_
_cod_related_entry_id
_cod_related_entry_database
_cod_related_entry_code
1 ChemSpider 17344321
